data_4034963
loop_
_publ_author_name
'Xia, Peng-Ju'
'Li, Jun'
'Qian, Yu-Lun'
'Zhao, Qing-Lan'
'Xiang, Hao-Yue'
'Xiao, Jun-An'
'Chen, Xiao-Qing'
'Yang, Hua'

_publ_section_title
;
 Solvent-Minimized, Chromatography-Free, Diastereoselective Synthesis of
 Oxazolidine-Dispirooxindoles via oxa-1,3-Dipolar Cycloaddition of
 3-Oxindole.
;
_journal_issue 5
_journal_name_full 'The Journal of organic chemistry'
_journal_page_first 2948
_journal_page_last 2953
_journal_paper_doi 10.1021/acs.joc.7b02865
_journal_volume 83
_journal_year 2018
_chemical_formula_sum 'C34 H31 N3 O3'
_chemical_formula_weight 529.62
_space_group_IT_number 2
_space_group_name_Hall '-P 1'
_space_group_name_H-M_alt 'P -1'
_symmetry_cell_setting triclinic
_symmetry_space_group_name_H-M 'P -1'
_atom_sites_solution_hydrogens geom
_atom_sites_solution_primary direct
_atom_sites_solution_secondary difmap
_audit_creation_method SHELXL-97
_cell_angle_alpha 98.616(2)
_cell_angle_beta 92.833(2)
_cell_angle_gamma 107.2120(10)
_cell_formula_units_Z 2
_cell_length_a 9.4793(2)
_cell_length_b 12.6384(3)
_cell_length_c 13.2202(4)
_cell_measurement_reflns_used 5224
_cell_measurement_temperature 293(2)
_cell_measurement_theta_max 25.03
_cell_measurement_theta_min 2.11
_cell_volume 1488.43(7)
_computing_structure_refinement 'SHELXL-97 (Sheldrick, 1997)'
_computing_structure_solution 'SHELXS-97 (Sheldrick, 1990)'
_diffrn_ambient_temperature 293(2)
_diffrn_measured_fraction_theta_full 0.995
_diffrn_measured_fraction_theta_max 0.995
_diffrn_measurement_device_type 'CCD area detector'
_diffrn_measurement_method 'phi and omega scans'
_diffrn_radiation_monochromator graphite
_diffrn_radiation_source 'fine-focus sealed tube'
_diffrn_radiation_type MoK\a
_diffrn_radiation_wavelength 0.71073
_diffrn_reflns_av_R_equivalents 0.0152
_diffrn_reflns_av_sigmaI/netI 0.0203
_diffrn_reflns_limit_h_max 11
_diffrn_reflns_limit_h_min -11
_diffrn_reflns_limit_k_max 15
_diffrn_reflns_limit_k_min -13
_diffrn_reflns_limit_l_max 15
_diffrn_reflns_limit_l_min -15
_diffrn_reflns_number 16030
_diffrn_reflns_theta_full 25.03
_diffrn_reflns_theta_max 25.03
_diffrn_reflns_theta_min 2.11
_exptl_absorpt_coefficient_mu 0.076
_exptl_crystal_colour COLORLESS
_exptl_crystal_density_diffrn 1.182
_exptl_crystal_density_method 'not measured'
_exptl_crystal_description BAR
_exptl_crystal_F_000 560
_exptl_crystal_size_max 0.3
_exptl_crystal_size_mid 0.2
_exptl_crystal_size_min 0.2
_refine_diff_density_max 1.226
_refine_diff_density_min -0.406
_refine_diff_density_rms 0.061
_refine_ls_extinction_method none
_refine_ls_goodness_of_fit_ref 1.063
_refine_ls_hydrogen_treatment mixed
_refine_ls_matrix_type full
_refine_ls_number_parameters 363
_refine_ls_number_reflns 5224
_refine_ls_number_restraints 0
_refine_ls_restrained_S_all 1.063
_refine_ls_R_factor_all 0.0984
_refine_ls_R_factor_gt 0.0813
_refine_ls_shift/su_max 0.003
_refine_ls_shift/su_mean 0.001
_refine_ls_structure_factor_coef Fsqd
_refine_ls_weighting_details 'calc w=1/[\s^2^(Fo^2^)+(0.1599P)^2^+0.8921P] where P=(Fo^2^+2Fc^2^)/3'
_refine_ls_weighting_scheme calc
_refine_ls_wR_factor_gt 0.2586
_refine_ls_wR_factor_ref 0.2718
_reflns_number_gt 3917
_reflns_number_total 5224
_reflns_threshold_expression >2sigma(I)
_cod_data_source_file jo7b02865_si_002.cif
_cod_data_source_block ja
_cod_depositor_comments
;
The following automatic conversions were performed:

data item '_symmetry_cell_setting' value 'Triclinic' was changed to
'triclinic' in accordance with the
/home/data/users/saulius/crontab/automatic-downloads/current/ACS/lib/dictionaries/cif_core.dic
dictionary named 'cif_core.dic' version 2.4.2 last updated on
2011-04-26.

Automatic conversion script
Id: cif_fix_values 6909 2019-04-08 15:41:33Z antanas 
;
_cod_original_sg_symbol_H-M P-1
_cod_database_code 4034963

loop_
_symmetry_equiv_pos_as_xyz
'x, y, z'
'-x, -y, -z'

loop_
_atom_site_label
_atom_site_type_symbol
_atom_site_fract_x
_atom_site_fract_y
_atom_site_fract_z
_atom_site_U_iso_or_equiv
_atom_site_adp_type
_atom_site_occupancy
_atom_site_symmetry_multiplicity
_atom_site_calc_flag
_atom_site_refinement_flags
O1 O 0.1179(3) 1.1231(2) 0.2251(2) 0.0700(7) Uani 1 1 d .
O2 O 0.4949(2) 0.9264(2) 0.36623(18) 0.0600(6) Uani 1 1 d .
O3 O 0.3371(3) 1.1180(2) 0.3904(2) 0.0742(7) Uani 1 1 d .
N2 N 0.4295(3) 1.0775(2) 0.2342(2) 0.0521(7) Uani 1 1 d .
H2A H 0.4688 1.0899 0.1782 0.063 Uiso 1 1 d R
N3 N -0.0272(3) 0.9793(2) 0.2955(2) 0.0509(6) Uani 1 1 d .
N4 N 0.3453(3) 0.7938(2) 0.23638(19) 0.0493(6) Uani 1 1 d .
C1 C 0.0775(6) 0.4923(5) 0.3339(4) 0.1098(17) Uani 1 1 d .
H1A H 0.0003 0.4910 0.3749 0.132 Uiso 1 1 calc R
C2 C -0.3962(6) 0.7372(6) -0.0034(4) 0.113(2) Uani 1 1 d .
H2B H -0.4473 0.6832 -0.0594 0.135 Uiso 1 1 calc R
C3 C 0.5541(8) 1.3435(5) 0.4344(5) 0.144(3) Uani 1 1 d .
H3A H 0.4645 1.3283 0.4680 0.216 Uiso 1 1 calc R
H3B H 0.5842 1.4205 0.4246 0.216 Uiso 1 1 calc R
H3C H 0.6308 1.3304 0.4762 0.216 Uiso 1 1 calc R
C4 C -0.2830(6) 0.7208(5) 0.0524(4) 0.1058(17) Uani 1 1 d .
H4A H -0.2567 0.6557 0.0343 0.127 Uiso 1 1 calc R
C5 C 0.5266(7) 1.2664(5) 0.3305(5) 0.132(2) Uani 1 1 d .
H5A H 0.4500 1.2889 0.2947 0.158 Uiso 1 1 calc R
C6 C 0.6549(5) 1.2977(5) 0.2644(5) 0.1166(19) Uani 1 1 d .
H6A H 0.6332 1.2451 0.2010 0.175 Uiso 1 1 calc R
H6B H 0.7441 1.2955 0.3005 0.175 Uiso 1 1 calc R
H6C H 0.6681 1.3721 0.2500 0.175 Uiso 1 1 calc R
C7 C -0.4363(5) 0.8345(5) 0.0228(3) 0.0978(17) Uani 1 1 d .
H7A H -0.5130 0.8464 -0.0160 0.117 Uiso 1 1 calc R
C8 C 0.0959(6) 0.3941(4) 0.2886(4) 0.0935(14) Uani 1 1 d .
H8A H 0.0301 0.3261 0.2978 0.112 Uiso 1 1 calc R
C9 C 0.4583(6) 1.1551(4) 0.3281(4) 0.1030(17) Uani 1 1 d .
H9A H 0.5366 1.1342 0.3637 0.124 Uiso 1 1 calc R
C10 C 0.2089(6) 0.3943(4) 0.2302(4) 0.0909(13) Uani 1 1 d .
H10A H 0.2209 0.3271 0.1987 0.109 Uiso 1 1 calc R
C11 C 0.1756(5) 0.5972(4) 0.3192(4) 0.0867(13) Uani 1 1 d .
H11A H 0.1608 0.6646 0.3474 0.104 Uiso 1 1 calc R
C12 C -0.2063(4) 0.8000(4) 0.1359(3) 0.0829(12) Uani 1 1 d .
H12A H -0.1277 0.7885 0.1729 0.099 Uiso 1 1 calc R
C13 C 0.1102(4) 0.7299(4) -0.0107(3) 0.0734(10) Uani 1 1 d .
H13A H 0.0648 0.6724 -0.0655 0.088 Uiso 1 1 calc R
C14 C 0.3050(5) 0.4948(3) 0.2183(3) 0.0757(11) Uani 1 1 d .
H14A H 0.3831 0.4948 0.1785 0.091 Uiso 1 1 calc R
C15 C -0.3618(4) 0.9124(4) 0.1061(3) 0.0721(11) Uani 1 1 d .
H15A H -0.3886 0.9774 0.1242 0.087 Uiso 1 1 calc R
C16 C -0.0628(4) 0.7905(3) 0.4877(3) 0.0698(10) Uani 1 1 d .
H16A H -0.1319 0.7403 0.5192 0.084 Uiso 1 1 calc R
C17 C 0.0986(4) 0.8350(4) -0.0126(3) 0.0731(11) Uani 1 1 d .
H17A H 0.0474 0.8483 -0.0688 0.088 Uiso 1 1 calc R
C18 C -0.1717(4) 0.9830(3) 0.2562(3) 0.0627(9) Uani 1 1 d .
H18A H -0.1598 1.0565 0.2381 0.075 Uiso 1 1 calc R
H18B H -0.2367 0.9745 0.3108 0.075 Uiso 1 1 calc R
C19 C 0.0864(4) 0.8140(3) 0.5169(3) 0.0667(10) Uani 1 1 d .
H19A H 0.1164 0.7801 0.5682 0.080 Uiso 1 1 calc R
C20 C 0.1879(4) 0.7063(3) 0.0708(3) 0.0647(9) Uani 1 1 d .
H20A H 0.1958 0.6347 0.0713 0.078 Uiso 1 1 calc R
C21 C -0.2456(3) 0.8954(3) 0.1645(3) 0.0613(9) Uani 1 1 d .
C22 C 0.2909(4) 0.5962(3) 0.2630(3) 0.0554(8) Uani 1 1 d .
C23 C 0.1028(3) 1.0494(2) 0.2769(2) 0.0491(7) Uani 1 1 d .
C24 C -0.1110(4) 0.8396(3) 0.4133(3) 0.0636(9) Uani 1 1 d .
H24A H -0.2117 0.8237 0.3939 0.076 Uiso 1 1 calc R
C25 C 0.4056(4) 0.7027(3) 0.2495(3) 0.0614(9) Uani 1 1 d .
H25A H 0.4785 0.7275 0.3092 0.074 Uiso 1 1 calc R
H25B H 0.4565 0.6869 0.1899 0.074 Uiso 1 1 calc R
C26 C 0.1633(4) 0.9220(3) 0.0693(3) 0.0620(9) Uani 1 1 d .
H26A H 0.1559 0.9936 0.0684 0.074 Uiso 1 1 calc R
C27 C 0.1916(4) 0.8870(3) 0.4712(2) 0.0561(8) Uani 1 1 d .
H27A H 0.2921 0.9028 0.4912 0.067 Uiso 1 1 calc R
C28 C 0.2386(3) 0.9005(3) 0.1518(2) 0.0476(7) Uani 1 1 d .
C29 C 0.3232(3) 0.9753(2) 0.2493(2) 0.0469(7) Uani 1 1 d .
C30 C -0.0061(3) 0.9132(3) 0.3682(2) 0.0473(7) Uani 1 1 d .
C31 C 0.1452(3) 0.9363(2) 0.3951(2) 0.0451(7) Uani 1 1 d .
C32 C 0.2528(3) 0.7941(3) 0.1507(2) 0.0493(7) Uani 1 1 d .
C33 C 0.2294(3) 1.0195(2) 0.3326(2) 0.0461(7) Uani 1 1 d .
C34 C 0.4009(3) 0.8989(3) 0.2934(2) 0.0471(7) Uani 1 1 d .

loop_
_atom_site_aniso_label
_atom_site_aniso_U_11
_atom_site_aniso_U_22
_atom_site_aniso_U_33
_atom_site_aniso_U_23
_atom_site_aniso_U_13
_atom_site_aniso_U_12
O1 0.0783(17) 0.0575(14) 0.0821(17) 0.0238(13) 0.0055(13) 0.0272(12)
O2 0.0426(12) 0.0723(15) 0.0627(14) 0.0054(11) -0.0059(10) 0.0190(10)
O3 0.0594(14) 0.0652(15) 0.0840(17) -0.0018(13) 0.0103(13) 0.0045(12)
N2 0.0448(13) 0.0475(14) 0.0598(15) 0.0112(12) 0.0176(12) 0.0047(11)
N3 0.0425(13) 0.0595(15) 0.0539(15) 0.0084(12) 0.0027(11) 0.0214(12)
N4 0.0431(13) 0.0487(14) 0.0563(15) 0.0094(12) 0.0022(11) 0.0145(11)
C1 0.088(3) 0.114(4) 0.108(4) 0.018(3) 0.037(3) -0.003(3)
C2 0.070(3) 0.172(6) 0.066(3) -0.025(3) 0.001(2) 0.016(3)
C3 0.153(6) 0.092(4) 0.131(5) -0.018(3) -0.008(4) -0.024(4)
C4 0.081(3) 0.128(4) 0.091(3) -0.033(3) 0.005(3) 0.032(3)
C5 0.124(5) 0.092(4) 0.126(4) -0.010(3) 0.031(4) -0.036(3)
C6 0.071(3) 0.113(4) 0.137(5) 0.041(3) 0.004(3) -0.023(3)
C7 0.058(2) 0.170(5) 0.055(2) 0.020(3) -0.0015(19) 0.021(3)
C8 0.101(3) 0.067(3) 0.100(3) 0.033(3) 0.000(3) -0.002(2)
C9 0.100(3) 0.073(3) 0.098(3) -0.004(2) 0.040(3) -0.026(2)
C10 0.099(3) 0.058(2) 0.114(4) 0.022(2) 0.000(3) 0.019(2)
C11 0.083(3) 0.071(3) 0.093(3) 0.007(2) 0.024(2) 0.005(2)
C12 0.058(2) 0.110(3) 0.074(3) -0.014(2) -0.0001(19) 0.032(2)
C13 0.070(2) 0.089(3) 0.053(2) -0.0044(19) -0.0010(17) 0.022(2)
C14 0.074(2) 0.057(2) 0.102(3) 0.018(2) 0.005(2) 0.0272(19)
C15 0.0485(19) 0.109(3) 0.059(2) 0.027(2) 0.0079(16) 0.0191(19)
C16 0.071(2) 0.075(2) 0.064(2) 0.0238(19) 0.0272(18) 0.0138(19)
C17 0.070(2) 0.105(3) 0.0438(19) 0.0122(19) 0.0019(16) 0.028(2)
C18 0.0466(17) 0.082(2) 0.064(2) 0.0059(18) 0.0005(15) 0.0321(17)
C19 0.080(3) 0.083(2) 0.0490(19) 0.0249(17) 0.0198(17) 0.034(2)
C20 0.064(2) 0.061(2) 0.062(2) -0.0004(16) 0.0033(17) 0.0149(17)
C21 0.0421(16) 0.091(3) 0.0517(18) 0.0118(17) 0.0097(14) 0.0216(17)
C22 0.0543(18) 0.0515(18) 0.0595(19) 0.0128(15) 0.0007(15) 0.0144(14)
C23 0.0515(17) 0.0454(16) 0.0536(17) 0.0092(14) 0.0073(14) 0.0191(13)
C24 0.0439(17) 0.077(2) 0.062(2) 0.0080(18) 0.0124(15) 0.0075(16)
C25 0.0500(18) 0.0568(19) 0.081(2) 0.0141(17) 0.0098(16) 0.0210(15)
C26 0.065(2) 0.077(2) 0.0516(19) 0.0187(17) 0.0116(16) 0.0290(18)
C27 0.0530(18) 0.073(2) 0.0466(17) 0.0120(15) 0.0068(14) 0.0244(16)
C28 0.0418(15) 0.0599(18) 0.0433(16) 0.0128(13) 0.0111(12) 0.0158(13)
C29 0.0398(15) 0.0487(16) 0.0527(17) 0.0129(13) 0.0100(13) 0.0117(12)
C30 0.0411(15) 0.0548(17) 0.0437(15) 0.0020(13) 0.0067(12) 0.0139(13)
C31 0.0436(15) 0.0519(17) 0.0395(15) 0.0038(12) 0.0060(12) 0.0162(13)
C32 0.0423(15) 0.0570(18) 0.0472(16) 0.0085(14) 0.0080(13) 0.0124(13)
C33 0.0398(15) 0.0445(16) 0.0516(17) 0.0058(13) 0.0057(12) 0.0104(12)
C34 0.0346(14) 0.0564(18) 0.0504(17) 0.0101(14) 0.0099(13) 0.0129(12)

loop_
_atom_type_symbol
_atom_type_description
_atom_type_scat_dispersion_real
_atom_type_scat_dispersion_imag
_atom_type_scat_source
C C 0.0033 0.0016 'International Tables Vol C Tables 4.2.6.8 and 6.1.1.4'
H H 0.0000 0.0000 'International Tables Vol C Tables 4.2.6.8 and 6.1.1.4'
N N 0.0061 0.0033 'International Tables Vol C Tables 4.2.6.8 and 6.1.1.4'
O O 0.0106 0.0060 'International Tables Vol C Tables 4.2.6.8 and 6.1.1.4'

loop_
_geom_angle_atom_site_label_1
_geom_angle_atom_site_label_2
_geom_angle_atom_site_label_3
_geom_angle
C33 O3 C9 108.5(3)
C9 N2 C29 107.9(3)
C9 N2 H2A 126.0
C29 N2 H2A 126.1
C23 N3 C30 111.4(2)
C23 N3 C18 123.8(3)
C30 N3 C18 124.3(3)
C34 N4 C32 110.9(3)
C34 N4 C25 122.7(3)
C32 N4 C25 124.6(3)
C8 C1 C11 120.5(5)
C8 C1 H1A 119.7
C11 C1 H1A 119.7
C4 C2 C7 120.2(5)
C4 C2 H2B 119.9
C7 C2 H2B 119.9
C5 C3 H3A 109.5
C5 C3 H3B 109.5
H3A C3 H3B 109.5
C5 C3 H3C 109.5
H3A C3 H3C 109.5
H3B C3 H3C 109.5
C2 C4 C12 120.6(5)
C2 C4 H4A 119.7
C12 C4 H4A 119.7
C9 C5 C3 117.3(5)
C9 C5 C6 117.0(6)
C3 C5 C6 113.0(5)
C9 C5 H5A 102.0
C3 C5 H5A 102.0
C6 C5 H5A 102.0
C5 C6 H6A 109.5
C5 C6 H6B 109.5
H6A C6 H6B 109.5
C5 C6 H6C 109.5
H6A C6 H6C 109.5
H6B C6 H6C 109.5
C15 C7 C2 119.3(4)
C15 C7 H7A 120.3
C2 C7 H7A 120.3
C10 C8 C1 120.6(4)
C10 C8 H8A 119.7
C1 C8 H8A 119.7
C5 C9 N2 120.8(4)
C5 C9 O3 120.6(5)
N2 C9 O3 108.2(3)
C5 C9 H9A 100.8
N2 C9 H9A 100.8
O3 C9 H9A 100.8
C8 C10 C14 118.8(4)
C8 C10 H10A 120.6
C14 C10 H10A 120.6
C22 C11 C1 118.2(4)
C22 C11 H11A 120.9
C1 C11 H11A 120.9
C21 C12 C4 120.3(4)
C21 C12 H12A 119.9
C4 C12 H12A 119.9
C17 C13 C20 122.1(4)
C17 C13 H13A 118.9
C20 C13 H13A 118.9
C10 C14 C22 122.5(4)
C10 C14 H14A 118.7
C22 C14 H14A 118.7
C7 C15 C21 120.6(5)
C7 C15 H15A 119.7
C21 C15 H15A 119.7
C24 C16 C19 121.2(3)
C24 C16 H16A 119.4
C19 C16 H16A 119.4
C13 C17 C26 120.0(3)
C13 C17 H17A 120.0
C26 C17 H17A 120.0
N3 C18 C21 115.0(3)
N3 C18 H18A 108.5
C21 C18 H18A 108.5
N3 C18 H18B 108.5
C21 C18 H18B 108.5
H18A C18 H18B 107.5
C27 C19 C16 120.9(3)
C27 C19 H19A 119.5
C16 C19 H19A 119.5
C32 C20 C13 116.9(4)
C32 C20 H20A 121.6
C13 C20 H20A 121.6
C12 C21 C15 119.0(4)
C12 C21 C18 123.4(3)
C15 C21 C18 117.6(3)
C11 C22 C14 119.2(4)
C11 C22 C25 121.8(3)
C14 C22 C25 118.9(3)
O1 C23 N3 125.9(3)
O1 C23 C33 126.1(3)
N3 C23 C33 108.0(2)
C16 C24 C30 117.9(3)
C16 C24 H24A 121.0
C30 C24 H24A 121.0
N4 C25 C22 114.0(3)
N4 C25 H25A 108.8
C22 C25 H25A 108.8
N4 C25 H25B 108.8
C22 C25 H25B 108.8
H25A C25 H25B 107.7
C28 C26 C17 119.1(4)
C28 C26 H26A 120.5
C17 C26 H26A 120.5
C19 C27 C31 118.8(3)
C19 C27 H27A 120.6
C31 C27 H27A 120.6
C26 C28 C32 119.9(3)
C26 C28 C29 132.1(3)
C32 C28 C29 107.9(3)
N2 C29 C28 114.8(2)
N2 C29 C34 110.7(2)
C28 C29 C34 102.1(2)
N2 C29 C33 102.2(2)
C28 C29 C33 117.3(2)
C34 C29 C33 109.9(2)
C24 C30 C31 121.8(3)
C24 C30 N3 128.7(3)
C31 C30 N3 109.4(3)
C27 C31 C30 119.4(3)
C27 C31 C33 131.9(3)
C30 C31 C33 108.6(2)
C20 C32 C28 122.0(3)
C20 C32 N4 127.6(3)
C28 C32 N4 110.4(3)
O3 C33 C31 115.5(2)
O3 C33 C23 111.5(2)
C31 C33 C23 101.8(2)
O3 C33 C29 102.6(2)
C31 C33 C29 116.7(2)
C23 C33 C29 108.9(2)
O2 C34 N4 125.7(3)
O2 C34 C29 126.4(3)
N4 C34 C29 107.9(2)

loop_
_geom_bond_atom_site_label_1
_geom_bond_atom_site_label_2
_geom_bond_distance
O1 C23 1.216(4)
O2 C34 1.214(4)
O3 C33 1.435(4)
O3 C9 1.452(5)
N2 C9 1.422(5)
N2 C29 1.432(4)
N2 H2A 0.8596
N3 C23 1.347(4)
N3 C30 1.408(4)
N3 C18 1.457(4)
N4 C34 1.362(4)
N4 C32 1.399(4)
N4 C25 1.457(4)
C1 C8 1.358(8)
C1 C11 1.423(6)
C1 H1A 0.9300
C2 C4 1.356(8)
C2 C7 1.393(8)
C2 H2B 0.9300
C3 C5 1.522(8)
C3 H3A 0.9600
C3 H3B 0.9600
C3 H3C 0.9600
C4 C12 1.381(6)
C4 H4A 0.9300
C5 C9 1.358(7)
C5 C6 1.524(7)
C5 H5A 0.9800
C6 H6A 0.9600
C6 H6B 0.9600
C6 H6C 0.9600
C7 C15 1.367(6)
C7 H7A 0.9300
C8 C10 1.350(7)
C8 H8A 0.9300
C9 H9A 0.9800
C10 C14 1.363(6)
C10 H10A 0.9300
C11 C22 1.354(5)
C11 H11A 0.9300
C12 C21 1.371(6)
C12 H12A 0.9300
C13 C17 1.370(6)
C13 C20 1.392(5)
C13 H13A 0.9300
C14 C22 1.375(5)
C14 H14A 0.9300
C15 C21 1.401(5)
C15 H15A 0.9300
C16 C24 1.367(5)
C16 C19 1.378(5)
C16 H16A 0.9300
C17 C26 1.392(5)
C17 H17A 0.9300
C18 C21 1.497(5)
C18 H18A 0.9700
C18 H18B 0.9700
C19 C27 1.376(5)
C19 H19A 0.9300
C20 C32 1.381(5)
C20 H20A 0.9300
C22 C25 1.501(5)
C23 C33 1.546(4)
C24 C30 1.374(4)
C24 H24A 0.9300
C25 H25A 0.9700
C25 H25B 0.9700
C26 C28 1.377(4)
C26 H26A 0.9300
C27 C31 1.378(4)
C27 H27A 0.9300
C28 C32 1.389(4)
C28 C29 1.511(4)
C29 C34 1.537(4)
C29 C33 1.588(4)
C30 C31 1.393(4)
C31 C33 1.501(4)

loop_
_geom_torsion_atom_site_label_1
_geom_torsion_atom_site_label_2
_geom_torsion_atom_site_label_3
_geom_torsion_atom_site_label_4
_geom_torsion
C7 C2 C4 C12 0.2(8)
C4 C2 C7 C15 -1.0(8)
C11 C1 C8 C10 1.1(9)
C3 C5 C9 N2 -179.6(6)
C6 C5 C9 N2 -40.4(9)
C3 C5 C9 O3 39.6(10)
C6 C5 C9 O3 178.8(5)
C29 N2 C9 C5 -164.2(6)
C29 N2 C9 O3 -19.2(5)
C33 O3 C9 C5 142.6(6)
C33 O3 C9 N2 -2.5(5)
C1 C8 C10 C14 0.6(8)
C8 C1 C11 C22 -3.0(8)
C2 C4 C12 C21 1.1(8)
C8 C10 C14 C22 -0.4(7)
C2 C7 C15 C21 0.4(6)
C20 C13 C17 C26 -1.2(6)
C23 N3 C18 C21 101.4(4)
C30 N3 C18 C21 -87.6(4)
C24 C16 C19 C27 -0.6(6)
C17 C13 C20 C32 0.4(6)
C4 C12 C21 C15 -1.7(6)
C4 C12 C21 C18 177.7(4)
C7 C15 C21 C12 0.9(5)
C7 C15 C21 C18 -178.5(3)
N3 C18 C21 C12 18.0(5)
N3 C18 C21 C15 -162.6(3)
C1 C11 C22 C14 3.2(7)
C1 C11 C22 C25 -175.8(4)
C10 C14 C22 C11 -1.6(6)
C10 C14 C22 C25 177.4(4)
C30 N3 C23 O1 -172.9(3)
C18 N3 C23 O1 -0.8(5)
C30 N3 C23 C33 7.3(3)
C18 N3 C23 C33 179.4(3)
C19 C16 C24 C30 0.2(6)
C34 N4 C25 C22 128.9(3)
C32 N4 C25 C22 -67.6(4)
C11 C22 C25 N4 -38.9(5)
C14 C22 C25 N4 142.1(3)
C13 C17 C26 C28 -0.1(5)
C16 C19 C27 C31 -0.2(5)
C17 C26 C28 C32 2.0(5)
C17 C26 C28 C29 178.0(3)
C9 N2 C29 C28 158.7(4)
C9 N2 C29 C34 -86.4(4)
C9 N2 C29 C33 30.6(4)
C26 C28 C29 N2 -49.6(4)
C32 C28 C29 N2 126.7(3)
C26 C28 C29 C34 -169.4(3)
C32 C28 C29 C34 6.9(3)
C26 C28 C29 C33 70.4(4)
C32 C28 C29 C33 -113.3(3)
C16 C24 C30 C31 1.1(5)
C16 C24 C30 N3 -175.5(3)
C23 N3 C30 C24 173.8(3)
C18 N3 C30 C24 1.8(5)
C23 N3 C30 C31 -3.1(3)
C18 N3 C30 C31 -175.2(3)
C19 C27 C31 C30 1.4(5)
C19 C27 C31 C33 178.7(3)
C24 C30 C31 C27 -1.9(5)
N3 C30 C31 C27 175.2(3)
C24 C30 C31 C33 -179.8(3)
N3 C30 C31 C33 -2.6(3)
C13 C20 C32 C28 1.7(5)
C13 C20 C32 N4 -174.6(3)
C26 C28 C32 C20 -2.9(5)
C29 C28 C32 C20 -179.7(3)
C26 C28 C32 N4 174.0(3)
C29 C28 C32 N4 -2.9(3)
C34 N4 C32 C20 173.5(3)
C25 N4 C32 C20 8.4(5)
C34 N4 C32 C28 -3.1(3)
C25 N4 C32 C28 -168.2(3)
C9 O3 C33 C31 148.5(4)
C9 O3 C33 C23 -95.9(4)
C9 O3 C33 C29 20.5(4)
C27 C31 C33 O3 -50.2(4)
C30 C31 C33 O3 127.3(3)
C27 C31 C33 C23 -171.1(3)
C30 C31 C33 C23 6.4(3)
C27 C31 C33 C29 70.5(4)
C30 C31 C33 C29 -112.0(3)
O1 C23 C33 O3 48.3(4)
N3 C23 C33 O3 -131.9(3)
O1 C23 C33 C31 171.9(3)
N3 C23 C33 C31 -8.3(3)
O1 C23 C33 C29 -64.2(4)
N3 C23 C33 C29 115.6(3)
N2 C29 C33 O3 -31.1(3)
C28 C29 C33 O3 -157.5(3)
C34 C29 C33 O3 86.5(3)
N2 C29 C33 C31 -158.4(2)
C28 C29 C33 C31 75.2(3)
C34 C29 C33 C31 -40.7(3)
N2 C29 C33 C23 87.1(3)
C28 C29 C33 C23 -39.3(3)
C34 C29 C33 C23 -155.2(2)
C32 N4 C34 O2 -172.5(3)
C25 N4 C34 O2 -7.1(5)
C32 N4 C34 C29 7.6(3)
C25 N4 C34 C29 173.0(3)
N2 C29 C34 O2 48.8(4)
C28 C29 C34 O2 171.4(3)
C33 C29 C34 O2 -63.4(4)
N2 C29 C34 N4 -131.4(3)
C28 C29 C34 N4 -8.7(3)
C33 C29 C34 N4 116.4(3)

loop_
_platon_squeeze_void_nr
_platon_squeeze_void_average_x
_platon_squeeze_void_average_y
_platon_squeeze_void_average_z
_platon_squeeze_void_volume
_platon_squeeze_void_count_electrons
_platon_squeeze_void_content
1 0.235 0.444 0.785 69 2 ' '
2 0.765 0.556 0.215 69 2 ' '
